data_2106761
loop_
_publ_author_name
'Julien-Pouzol, M.'
'Laruelle, P.'

_publ_section_title
;
 Structure cristalline de Er Ag Se2
;
_journal_name_full 'Acta Crystallographica B (24,1968-38,1982)'
_journal_page_first 1510
_journal_page_last 1512
_journal_volume 33
_journal_year 1977
_chemical_formula_sum 'Ag Er Se2'
_space_group_IT_number 19
_symmetry_space_group_name_Hall 'P 2ac 2ab'
_symmetry_space_group_name_H-M 'P 21 21 21'
_cell_angle_alpha 90
_cell_angle_beta 90
_cell_angle_gamma 90
_cell_formula_units_Z 4
_cell_length_a 6.88
_cell_length_b 13.79
_cell_length_c 4.18
_cell_volume 396.578
_citation_journal_id_ASTM ACBCAR
_cod_data_source_file Julien-Pouzol_ACBCAR_1977_491.cif
_cod_data_source_block Ag1Er1Se2
_cod_original_cell_volume 396.5783
_cod_original_formula_sum 'Ag1 Er1 Se2'
_cod_database_code 2106761

loop_
_symmetry_equiv_pos_as_xyz
x,y,z
-x+1/2,-y,z+1/2
x+1/2,-y+1/2,-z
-x,y+1/2,-z+1/2

loop_
_atom_site_label
_atom_site_type_symbol
_atom_site_fract_x
_atom_site_fract_y
_atom_site_fract_z
_atom_site_occupancy
_atom_site_U_iso_or_equiv
Se1 Se-2 0.085 0.227 0.73 1 0.0
Ag1 Ag+1 0.296 0.3794 0.002 1 0.0
Se2 Se-2 0.4846 0.0267 0.728 1 0.0
Er1 Er+3 0.2903 0.1294 0.2303 1 0.0
